data_4113871
loop_
_publ_author_name
'Takashi Otani'
'Jun Takayama'
'Yoshiaki Sugihara'
'Akihiko Ishii'
'Juzo Nakayama'

_publ_contact_author_address
;
Department of Chemistry, Faculty of Science, Saitama University
Saitama, Saitama 338-8570, Japan
;
_publ_contact_author_email nakaj@post.saitama-u.ac.jp
_publ_contact_author_fax +81-48-858-3700
_publ_contact_author_name 'Dr. Juzo Nakayama'
_publ_contact_author_phone +81-48-858-3390
_publ_section_title
;
 \p-Face-Selective Diels-Alder Reactions of 3,4-Di-tert-butylthiophene
 1-Oxide and 1-Imide and Formation of 1,2-Thiazetidines
;
_journal_name_full 'Journal of the American Chemical Society'
_journal_page_first 8255
_journal_page_last 8263
_journal_paper_doi 10.1021/ja029867i
_journal_volume 125
_journal_year 2003
_chemical_compound_source 'Local laboratory'
_chemical_formula_moiety 'C19 H27 N O2 S2 '
_chemical_formula_sum 'C19 H27 N O2 S2'
_chemical_formula_weight 365.558
_chemical_name_systematic
;
 ?
;
_space_group_IT_number 2
_symmetry_cell_setting triclinic
_symmetry_space_group_name_Hall '-P 1'
_symmetry_space_group_name_H-M 'P -1'
_audit_creation_method maXus
_cell_angle_alpha 105.820(4)
_cell_angle_beta 100.184(3)
_cell_angle_gamma 98.048(3)
_cell_formula_units_Z 4
_cell_length_a 9.6890(8)
_cell_length_b 14.1150(13)
_cell_length_c 15.610(2)
_cell_measurement_temperature 298
_cell_volume 1981.3(4)
_computing_cell_refinement 'HKL Scalepack'
_computing_data_collection 'DIP Image plate'
_computing_data_reduction 'maXus (Mackay et al., 1999)'
_computing_structure_refinement 'SHELXL-97 (Sheldrick, 1997)'
_diffrn_measured_fraction_theta_full 0.833
_diffrn_measured_fraction_theta_max 0.833
_diffrn_measurement_device 'DIP Image plate'
_diffrn_measurement_method IP
_diffrn_radiation_source 'fine-focus sealed tube'
_diffrn_radiation_type ' MoK\a'
_diffrn_radiation_wavelength_id all
_diffrn_reflns_av_R_equivalents 0.085
_diffrn_reflns_limit_h_max 10
_diffrn_reflns_limit_h_min -10
_diffrn_reflns_limit_k_max 17
_diffrn_reflns_limit_k_min -17
_diffrn_reflns_limit_l_max 19
_diffrn_reflns_limit_l_min 0
_diffrn_reflns_number 7247
_diffrn_reflns_theta_full 27.06
_diffrn_reflns_theta_max 27.06
_diffrn_reflns_theta_min 0.00
_exptl_absorpt_coefficient_mu 0.279
_exptl_absorpt_correction_T_max 0.990
_exptl_absorpt_correction_T_min 0.880
_exptl_absorpt_correction_type multi-scan
_exptl_absorpt_process_details
;
multi-scan from symmetry-related measurements
 Sortav (Blessing 1995)
;
_exptl_crystal_colour Colourless
_exptl_crystal_density_diffrn 1.226
_exptl_crystal_description Needle
_refine_diff_density_max 0.372
_refine_diff_density_min -0.364
_refine_diff_density_rms 0.103
_refine_ls_extinction_coef 0.0109(11)
_refine_ls_extinction_expression Fc^*^=kFc[1+0.001xFc^2^\l^3^/sin(2\q)]^-1/4^
_refine_ls_extinction_method SHELXL
_refine_ls_goodness_of_fit_ref 1.033
_refine_ls_hydrogen_treatment refxyz
_refine_ls_matrix_type full
_refine_ls_number_parameters 434
_refine_ls_number_reflns 7247
_refine_ls_number_restraints 0
_refine_ls_restrained_S_all 1.033
_refine_ls_R_factor_all 0.2027
_refine_ls_R_factor_gt 0.0785
_refine_ls_shift/su_max 0.000
_refine_ls_shift/su_mean 0.000
_refine_ls_structure_factor_coef Fsqd
_refine_ls_weighting_details 'calc w=1/[\s^2^(Fo^2^)+(0.0550P)^2^+0.0000P] where P=(Fo^2^+2Fc^2^)/3'
_refine_ls_weighting_scheme calc
_refine_ls_wR_factor_gt 0.1585
_refine_ls_wR_factor_ref 0.2017
_reflns_number_gt 2776
_reflns_number_total 7247
_reflns_threshold_expression >2sigma(I)
_cod_data_source_file ja029867isi20021221_041533.cif
_cod_data_source_block global
_cod_original_sg_symbol_H-M 'P -1 '
_cod_original_formula_sum 'C19 H27 N O2 S2 '
_cod_database_code 4113871

loop_
_symmetry_equiv_pos_as_xyz
+X,+Y,+Z
-X,-Y,-Z

loop_
_atom_site_label
_atom_site_type_symbol
_atom_site_fract_x
_atom_site_fract_y
_atom_site_fract_z
_atom_site_U_iso_or_equiv
_atom_site_adp_type
_atom_site_occupancy
_atom_site_symmetry_multiplicity
_atom_site_calc_flag
_atom_site_refinement_flags
S1 S 0.22320(17) 0.43628(12) 0.40989(11) 0.0606(5) Uani 1 1 d .
S2 S 0.25082(16) 0.47186(11) 0.59841(11) 0.0570(5) Uani 1 1 d .
S3 S 0.23967(16) 0.72714(13) 0.71590(10) 0.0597(5) Uani 1 1 d .
S4 S 0.23823(17) 0.93364(14) 0.78133(12) 0.0666(5) Uani 1 1 d .
O5 O 0.0692(4) 0.4141(3) 0.3839(3) 0.0808(14) Uani 1 1 d .
C6 C 0.2670(5) 0.3057(4) 0.6332(4) 0.0450(14) Uani 1 1 d .
C7 C 0.1090(5) 0.3084(4) 0.6075(4) 0.0481(14) Uani 1 1 d .
C8 C 0.2790(6) 0.3214(4) 0.4017(4) 0.0449(13) Uani 1 1 d .
O9 O 0.1455(5) 0.9951(3) 0.7525(3) 0.0903(15) Uani 1 1 d .
N10 N 0.1878(5) 0.8265(4) 0.7035(3) 0.0596(14) Uani 1 1 d .
O11 O 0.2989(5) 0.4882(3) 0.3590(3) 0.0904(16) Uani 1 1 d .
N12 N 0.2796(5) 0.5086(3) 0.5133(3) 0.0531(12) Uani 1 1 d .
C13 C 0.2002(6) 0.9169(4) 0.8834(4) 0.0519(15) Uani 1 1 d .
C14 C 0.2680(6) 0.6576(4) 0.8532(4) 0.0524(15) Uani 1 1 d .
C15 C 0.3691(7) 0.1376(5) 0.3834(4) 0.0584(16) Uani 1 1 d .
C16 C 0.4237(6) 0.3184(5) 0.4216(4) 0.0566(16) Uani 1 1 d .
C17 C 0.4175(6) 0.6948(5) 0.8434(4) 0.0553(16) Uani 1 1 d .
C18 C -0.0271(6) 0.2342(5) 0.6045(4) 0.0546(16) Uani 1 1 d .
O19 O 0.3901(4) 0.9700(4) 0.7998(3) 0.0897(15) Uani 1 1 d .
C20 C 0.0915(6) 0.3906(4) 0.5823(4) 0.0521(15) Uani 1 1 d .
C21 C 0.1675(6) 0.6787(4) 0.7937(4) 0.0551(15) Uani 1 1 d .
C22 C 0.3480(6) 0.3836(4) 0.6215(4) 0.0520(15) Uani 1 1 d .
C23 C 0.1782(6) 0.2320(4) 0.3733(4) 0.0530(15) Uani 1 1 d .
C24 C 0.0347(7) 0.8859(5) 0.9725(5) 0.077(2) Uani 1 1 d .
C25 C 0.0612(7) 0.8954(5) 0.8919(5) 0.0668(18) Uani 1 1 d .
C26 C 0.3408(6) 0.2310(5) 0.6716(4) 0.0558(16) Uani 1 1 d .
C27 C 0.3141(7) 0.9278(5) 0.9568(5) 0.0700(18) Uani 1 1 d .
C28 C 0.2846(8) 0.9160(5) 1.0373(5) 0.078(2) Uani 1 1 d .
C29 C 0.2248(6) 0.1421(5) 0.3644(4) 0.0601(16) Uani 1 1 d .
C30 C 0.2146(7) 0.5944(5) 0.9112(5) 0.0676(18) Uani 1 1 d .
C31 C 0.0572(8) 0.5981(6) 0.9112(5) 0.105(3) Uani 1 1 d .
C32 C 0.2857(8) 0.1216(5) 0.6135(5) 0.091(2) Uani 1 1 d .
C33 C 0.4637(7) 0.2290(5) 0.4115(4) 0.0628(17) Uani 1 1 d .
C34 C 0.4169(7) 0.0407(5) 0.3743(5) 0.089(2) Uani 1 1 d .
C35 C 0.3262(8) 0.2419(6) 0.7687(4) 0.095(3) Uani 1 1 d .
C36 C 0.1455(9) 0.8943(5) 1.0445(5) 0.077(2) Uani 1 1 d .
C37 C 0.5668(7) 0.6912(6) 0.8955(4) 0.072(2) Uani 1 1 d .
C38 C 0.4126(6) 0.7407(5) 0.7791(4) 0.0603(17) Uani 1 1 d .
C39 C 0.6053(7) 0.7700(6) 0.9897(5) 0.105(3) Uani 1 1 d .
C40 C 0.4995(8) 0.2498(7) 0.6729(7) 0.140(4) Uani 1 1 d .
C41 C 0.2936(8) 0.6332(6) 1.0125(5) 0.095(2) Uani 1 1 d .
C42 C 0.2235(9) 0.4848(5) 0.8710(5) 0.103(3) Uani 1 1 d .
C43 C 0.6792(7) 0.7193(7) 0.8456(5) 0.109(3) Uani 1 1 d .
C44 C 0.5787(9) 0.5858(6) 0.8988(6) 0.126(3) Uani 1 1 d .
C45 C -0.0266(8) 0.2086(8) 0.6896(6) 0.155(5) Uani 1 1 d .
C46 C -0.1601(7) 0.2737(7) 0.5793(7) 0.143(4) Uani 1 1 d .
C47 C 0.1102(10) 0.8802(7) 1.1334(5) 0.135(4) Uani 1 1 d .
C48 C -0.0496(8) 0.1391(6) 0.5236(7) 0.141(4) Uani 1 1 d .
H16 H 0.4927 0.3803 0.4429 0.068 Uiso 1 1 d R
H20 H 0.0035 0.4068 0.5568 0.063 Uiso 1 1 d R
H21 H 0.0663 0.6696 0.7899 0.066 Uiso 1 1 d R
H22 H 0.4486 0.3942 0.6231 0.062 Uiso 1 1 d R
H23 H 0.0780 0.2333 0.3595 0.064 Uiso 1 1 d R
H24 H -0.0627 0.8716 0.9779 0.092 Uiso 1 1 d R
H25 H -0.0158 0.8884 0.8412 0.080 Uiso 1 1 d R
H27 H 0.4108 0.9427 0.9504 0.084 Uiso 1 1 d R
H28 H 0.3625 0.9240 1.0879 0.094 Uiso 1 1 d R
H29 H 0.1547 0.0808 0.3447 0.072 Uiso 1 1 d R
H31A H 0.0228 0.5583 0.9468 0.126 Uiso 1 1 d R
H31B H 0.0019 0.5722 0.8494 0.126 Uiso 1 1 d R
H31C H 0.0484 0.6665 0.9367 0.126 Uiso 1 1 d R
H32A H 0.3356 0.0786 0.6399 0.109 Uiso 1 1 d R
H32B H 0.2997 0.1133 0.5527 0.109 Uiso 1 1 d R
H32C H 0.1855 0.1044 0.6113 0.109 Uiso 1 1 d R
H33 H 0.5646 0.2297 0.4240 0.075 Uiso 1 1 d R
H34A H 0.5195 0.0529 0.3903 0.107 Uiso 1 1 d R
H34B H 0.3833 -0.0014 0.3121 0.107 Uiso 1 1 d R
H34C H 0.3789 0.0080 0.4139 0.107 Uiso 1 1 d R
H35A H 0.3726 0.1950 0.7915 0.114 Uiso 1 1 d R
H35B H 0.2267 0.2293 0.7700 0.114 Uiso 1 1 d R
H35C H 0.3702 0.3091 0.8064 0.114 Uiso 1 1 d R
H38 H 0.4913 0.7778 0.7646 0.072 Uiso 1 1 d R
H39A H 0.6978 0.7682 1.0229 0.125 Uiso 1 1 d R
H39B H 0.5344 0.7561 1.0229 0.125 Uiso 1 1 d R
H39C H 0.6058 0.8354 0.9823 0.125 Uiso 1 1 d R
H40A H 0.5438 0.2024 0.6963 0.168 Uiso 1 1 d R
H40B H 0.5421 0.3167 0.7118 0.168 Uiso 1 1 d R
H40C H 0.5133 0.2431 0.6123 0.168 Uiso 1 1 d R
H41A H 0.2569 0.5913 1.0457 0.114 Uiso 1 1 d R
H41B H 0.2817 0.7007 1.0385 0.114 Uiso 1 1 d R
H41C H 0.3934 0.6327 1.0159 0.114 Uiso 1 1 d R
H42A H 0.1894 0.4464 0.9079 0.123 Uiso 1 1 d R
H42B H 0.3208 0.4797 0.8694 0.123 Uiso 1 1 d R
H42C H 0.1650 0.4592 0.8100 0.123 Uiso 1 1 d R
H43A H 0.7730 0.7172 0.8767 0.131 Uiso 1 1 d R
H43B H 0.6769 0.7861 0.8426 0.131 Uiso 1 1 d R
H43C H 0.6568 0.6732 0.7848 0.131 Uiso 1 1 d R
H44A H 0.6729 0.5868 0.9316 0.151 Uiso 1 1 d R
H44B H 0.5608 0.5400 0.8381 0.151 Uiso 1 1 d R
H44C H 0.5092 0.5644 0.9300 0.151 Uiso 1 1 d R
H45A H -0.1133 0.1627 0.6840 0.186 Uiso 1 1 d R
H45B H -0.0170 0.2680 0.7399 0.186 Uiso 1 1 d R
H45C H 0.0537 0.1772 0.7003 0.186 Uiso 1 1 d R
H46A H -0.2431 0.2271 0.5784 0.172 Uiso 1 1 d R
H46B H -0.1648 0.2807 0.5195 0.172 Uiso 1 1 d R
H46C H -0.1570 0.3379 0.6220 0.172 Uiso 1 1 d R
H47A H 0.1962 0.8884 1.1784 0.162 Uiso 1 1 d R
H47B H 0.0537 0.8142 1.1203 0.162 Uiso 1 1 d R
H47C H 0.0563 0.9297 1.1565 0.162 Uiso 1 1 d R
H48A H -0.1333 0.0923 0.5214 0.169 Uiso 1 1 d R
H48B H 0.0322 0.1080 0.5284 0.169 Uiso 1 1 d R
H48C H -0.0623 0.1586 0.4689 0.169 Uiso 1 1 d R

loop_
_atom_site_aniso_label
_atom_site_aniso_U_11
_atom_site_aniso_U_22
_atom_site_aniso_U_33
_atom_site_aniso_U_23
_atom_site_aniso_U_13
_atom_site_aniso_U_12
S1 0.0769(11) 0.0541(11) 0.0551(11) 0.0259(9) 0.0082(8) 0.0171(8)
S2 0.0752(11) 0.0422(10) 0.0547(11) 0.0197(8) 0.0137(8) 0.0069(8)
S3 0.0624(10) 0.0747(12) 0.0442(10) 0.0252(9) 0.0030(7) 0.0181(8)
S4 0.0672(11) 0.0704(13) 0.0751(13) 0.0416(11) 0.0195(9) 0.0121(9)
O5 0.068(3) 0.075(3) 0.085(3) 0.015(3) -0.017(2) 0.028(2)
C6 0.044(3) 0.048(4) 0.043(3) 0.016(3) 0.002(2) 0.016(3)
C7 0.054(3) 0.047(4) 0.049(4) 0.022(3) 0.013(3) 0.014(3)
C8 0.057(3) 0.044(4) 0.039(3) 0.018(3) 0.012(3) 0.014(3)
O9 0.097(3) 0.095(4) 0.112(4) 0.069(3) 0.032(3) 0.044(3)
N10 0.068(3) 0.066(4) 0.052(3) 0.030(3) 0.004(2) 0.024(3)
O11 0.150(4) 0.078(3) 0.079(3) 0.059(3) 0.051(3) 0.034(3)
N12 0.069(3) 0.044(3) 0.050(3) 0.025(3) 0.008(2) 0.006(2)
C13 0.063(4) 0.044(4) 0.049(4) 0.017(3) 0.009(3) 0.008(3)
C14 0.070(4) 0.046(4) 0.043(4) 0.014(3) 0.013(3) 0.015(3)
C15 0.073(4) 0.062(5) 0.055(4) 0.027(4) 0.022(3) 0.033(4)
C16 0.044(4) 0.073(5) 0.056(4) 0.029(4) 0.013(3) 0.002(3)
C17 0.060(4) 0.070(4) 0.039(4) 0.019(3) 0.004(3) 0.024(3)
C18 0.053(4) 0.057(4) 0.061(4) 0.032(4) 0.015(3) 0.003(3)
O19 0.062(3) 0.100(4) 0.104(4) 0.035(3) 0.024(3) -0.008(2)
C20 0.061(4) 0.050(4) 0.064(4) 0.034(3) 0.023(3) 0.025(3)
C21 0.068(4) 0.062(4) 0.042(4) 0.026(3) 0.014(3) 0.015(3)
C22 0.046(3) 0.062(4) 0.053(4) 0.028(3) 0.007(3) 0.006(3)
C23 0.058(4) 0.052(4) 0.053(4) 0.021(3) 0.010(3) 0.022(3)
C24 0.079(5) 0.085(6) 0.069(5) 0.022(4) 0.027(4) 0.015(4)
C25 0.064(4) 0.078(5) 0.063(5) 0.029(4) 0.014(3) 0.015(3)
C26 0.056(4) 0.059(4) 0.063(4) 0.032(4) 0.015(3) 0.022(3)
C27 0.071(4) 0.070(5) 0.066(5) 0.025(4) 0.008(4) 0.005(3)
C28 0.089(5) 0.071(5) 0.061(5) 0.016(4) -0.007(4) 0.011(4)
C29 0.074(4) 0.053(4) 0.051(4) 0.015(3) 0.010(3) 0.012(3)
C30 0.088(5) 0.061(5) 0.066(5) 0.034(4) 0.021(4) 0.022(4)
C31 0.125(7) 0.110(7) 0.116(7) 0.075(6) 0.059(5) 0.019(5)
C32 0.127(6) 0.087(6) 0.078(5) 0.035(5) 0.025(4) 0.066(5)
C33 0.068(4) 0.077(5) 0.059(4) 0.033(4) 0.023(3) 0.034(4)
C34 0.104(6) 0.084(6) 0.102(6) 0.034(5) 0.045(5) 0.052(5)
C35 0.146(7) 0.104(6) 0.052(5) 0.035(4) 0.015(4) 0.067(5)
C36 0.107(6) 0.072(5) 0.055(5) 0.021(4) 0.028(4) 0.015(4)
C37 0.070(4) 0.103(6) 0.049(4) 0.025(4) 0.011(3) 0.036(4)
C38 0.065(4) 0.072(5) 0.047(4) 0.026(4) 0.004(3) 0.019(3)
C39 0.084(5) 0.155(8) 0.065(5) 0.031(6) -0.002(4) 0.026(5)
C40 0.082(6) 0.196(10) 0.211(11) 0.151(9) 0.043(6) 0.066(6)
C41 0.142(7) 0.096(6) 0.062(5) 0.044(5) 0.026(5) 0.025(5)
C42 0.151(7) 0.063(5) 0.104(7) 0.036(5) 0.040(5) 0.019(5)
C43 0.071(5) 0.180(9) 0.078(6) 0.039(6) 0.004(4) 0.048(5)
C44 0.124(7) 0.130(8) 0.146(9) 0.058(7) 0.017(6) 0.078(6)
C45 0.101(7) 0.248(12) 0.123(8) 0.116(8) 0.018(5) -0.050(7)
C46 0.048(5) 0.172(9) 0.263(13) 0.142(9) 0.039(6) 0.036(5)
C47 0.214(10) 0.135(8) 0.075(6) 0.040(6) 0.058(7) 0.051(7)
C48 0.085(6) 0.099(7) 0.199(11) 0.011(7) 0.024(6) -0.031(5)

loop_
_atom_type_symbol
_atom_type_description
_atom_type_scat_dispersion_real
_atom_type_scat_dispersion_imag
_atom_type_scat_source
C C 0.0033 0.0016 'International Tables Vol C Tables 4.2.6.8 and 6.1.1.4'
H H 0.0000 0.0000 'International Tables Vol C Tables 4.2.6.8 and 6.1.1.4'
N N 0.0061 0.0033 'International Tables Vol C Tables 4.2.6.8 and 6.1.1.4'
O O 0.0106 0.0060 'International Tables Vol C Tables 4.2.6.8 and 6.1.1.4'
S S 0.1246 0.1234 'International Tables Vol C Tables 4.2.6.8 and 6.1.1.4'

loop_
_diffrn_radiation_wavelength
0.71073

loop_
_geom_angle_atom_site_label_1
_geom_angle_atom_site_label_2
_geom_angle_atom_site_label_3
_geom_angle
O5 S1 O11 117.5(3)
O5 S1 N12 111.2(3)
O11 S1 N12 103.2(3)
O5 S1 C8 107.1(3)
O11 S1 C8 108.7(3)
N12 S1 C8 108.8(2)
N12 S2 C20 117.2(3)
N12 S2 C22 115.0(3)
C20 S2 C22 91.3(3)
N10 S3 C38 117.8(3)
N10 S3 C21 114.7(3)
C38 S3 C21 90.8(3)
O9 S4 O19 117.9(3)
O9 S4 N10 104.8(3)
O19 S4 N10 112.1(3)
O9 S4 C13 107.4(3)
O19 S4 C13 106.7(3)
N10 S4 C13 107.5(3)
C22 C6 C7 111.0(5)
C22 C6 C26 118.9(5)
C7 C6 C26 130.1(5)
C20 C7 C6 110.7(5)
C20 C7 C18 117.9(5)
C6 C7 C18 131.4(5)
C16 C8 C23 119.3(5)
C16 C8 S1 120.6(5)
C23 C8 S1 120.1(4)
S3 N10 S4 122.7(3)
S2 N12 S1 121.6(3)
C25 C13 C27 120.2(6)
C25 C13 S4 120.9(5)
C27 C13 S4 118.9(5)
C21 C14 C17 111.4(5)
C21 C14 C30 116.7(5)
C17 C14 C30 131.6(5)
C33 C15 C29 115.6(6)
C33 C15 C34 122.7(6)
C29 C15 C34 121.7(6)
C33 C16 C8 119.5(6)
C38 C17 C14 110.9(5)
C38 C17 C37 117.3(5)
C14 C17 C37 131.8(5)
C45 C18 C46 109.3(6)
C45 C18 C48 110.5(7)
C46 C18 C48 101.3(6)
C45 C18 C7 114.1(5)
C46 C18 C7 111.1(5)
C48 C18 C7 109.7(5)
C7 C20 S2 113.0(4)
C14 C21 S3 112.3(5)
C6 C22 S2 112.7(4)
C29 C23 C8 119.0(5)
C25 C24 C36 120.7(6)
C24 C25 C13 119.7(6)
C35 C26 C40 107.6(6)
C35 C26 C32 109.2(5)
C40 C26 C32 104.4(6)
C35 C26 C6 111.1(5)
C40 C26 C6 110.7(5)
C32 C26 C6 113.6(5)
C28 C27 C13 119.0(6)
C36 C28 C27 120.0(6)
C23 C29 C15 122.5(6)
C42 C30 C31 107.6(6)
C42 C30 C14 110.6(6)
C31 C30 C14 109.4(5)
C42 C30 C41 109.8(6)
C31 C30 C41 105.4(6)
C14 C30 C41 113.8(6)
C16 C33 C15 124.1(6)
C28 C36 C24 120.4(7)
C28 C36 C47 120.8(7)
C24 C36 C47 118.8(7)
C43 C37 C44 105.1(6)
C43 C37 C39 106.1(6)
C44 C37 C39 113.5(6)
C43 C37 C17 109.8(5)
C44 C37 C17 112.2(6)
C39 C37 C17 109.8(5)
C17 C38 S3 113.2(5)
C33 C16 H16 121.6
C8 C16 H16 118.9
C7 C20 H20 127.7
S2 C20 H20 119.4
C14 C21 H21 128.1
S3 C21 H21 119.6
C6 C22 H22 127.9
S2 C22 H22 119.4
C29 C23 H23 121.0
C8 C23 H23 120.0
C25 C24 H24 119.0
C36 C24 H24 120.3
C24 C25 H25 120.9
C13 C25 H25 119.4
C28 C27 H27 121.1
C13 C27 H27 119.8
C36 C28 H28 120.8
C27 C28 H28 119.2
C23 C29 H29 118.6
C15 C29 H29 119.0
C30 C31 H31A 110.0
C30 C31 H31B 109.0
H31A C31 H31B 109.5
C30 C31 H31C 109.5
H31A C31 H31C 109.5
H31B C31 H31C 109.5
C26 C32 H32A 110.2
C26 C32 H32B 109.8
H32A C32 H32B 109.5
C26 C32 H32C 108.5
H32A C32 H32C 109.5
H32B C32 H32C 109.5
C16 C33 H33 117.0
C15 C33 H33 118.8
C15 C34 H34A 109.4
C15 C34 H34B 109.0
H34A C34 H34B 109.5
C15 C34 H34C 110.0
H34A C34 H34C 109.5
H34B C34 H34C 109.5
C26 C35 H35A 110.0
C26 C35 H35B 109.6
H35A C35 H35B 109.5
C26 C35 H35C 108.9
H35A C35 H35C 109.5
H35B C35 H35C 109.5
C17 C38 H38 127.7
S3 C38 H38 119.2
C37 C39 H39A 110.6
C37 C39 H39B 108.7
H39A C39 H39B 109.5
C37 C39 H39C 109.1
H39A C39 H39C 109.5
H39B C39 H39C 109.5
C26 C40 H40A 109.8
C26 C40 H40B 108.5
H40A C40 H40B 109.5
C26 C40 H40C 110.1
H40A C40 H40C 109.5
H40B C40 H40C 109.5
C30 C41 H41A 110.7
C30 C41 H41B 109.4
H41A C41 H41B 109.5
C30 C41 H41C 108.3
H41A C41 H41C 109.5
H41B C41 H41C 109.5
C30 C42 H42A 109.4
C30 C42 H42B 109.8
H42A C42 H42B 109.5
C30 C42 H42C 109.1
H42A C42 H42C 109.5
H42B C42 H42C 109.5
C37 C43 H43A 111.2
C37 C43 H43B 108.2
H43A C43 H43B 109.5
C37 C43 H43C 109.0
H43A C43 H43C 109.5
H43B C43 H43C 109.5
C37 C44 H44A 109.6
C37 C44 H44B 110.5
H44A C44 H44B 109.5
C37 C44 H44C 108.3
H44A C44 H44C 109.5
H44B C44 H44C 109.5
C18 C45 H45A 110.5
C18 C45 H45B 110.6
H45A C45 H45B 109.5
C18 C45 H45C 107.3
H45A C45 H45C 109.5
H45B C45 H45C 109.5
C18 C46 H46A 109.9
C18 C46 H46B 107.6
H46A C46 H46B 109.5
C18 C46 H46C 110.9
H46A C46 H46C 109.5
H46B C46 H46C 109.5
C36 C47 H47A 110.8
C36 C47 H47B 109.4
H47A C47 H47B 109.5
C36 C47 H47C 108.2
H47A C47 H47C 109.5
H47B C47 H47C 109.5
C18 C48 H48A 110.4
C18 C48 H48B 110.5
H48A C48 H48B 109.5
C18 C48 H48C 107.5
H48A C48 H48C 109.5
H48B C48 H48C 109.5

loop_
_geom_bond_atom_site_label_1
_geom_bond_atom_site_label_2
_geom_bond_distance
S1 O5 1.441(4)
S1 O11 1.442(4)
S1 N12 1.606(5)
S1 C8 1.759(5)
S2 N12 1.606(4)
S2 C20 1.724(6)
S2 C22 1.738(5)
S3 N10 1.603(5)
S3 C38 1.744(5)
S3 C21 1.748(6)
S4 O9 1.432(4)
S4 O19 1.438(4)
S4 N10 1.607(5)
S4 C13 1.766(6)
C6 C22 1.333(7)
C6 C7 1.522(7)
C6 C26 1.545(7)
C7 C20 1.346(7)
C7 C18 1.549(7)
C8 C16 1.390(7)
C8 C23 1.393(7)
C13 C25 1.376(8)
C13 C27 1.401(8)
C14 C21 1.345(7)
C14 C17 1.519(8)
C14 C30 1.537(8)
C15 C33 1.384(8)
C15 C29 1.390(8)
C15 C34 1.483(8)
C16 C33 1.349(8)
C17 C38 1.333(7)
C17 C37 1.543(7)
C18 C45 1.469(9)
C18 C46 1.505(8)
C18 C48 1.530(10)
C23 C29 1.386(7)
C24 C25 1.366(8)
C24 C36 1.376(9)
C26 C35 1.516(8)
C26 C40 1.519(8)
C26 C32 1.524(9)
C27 C28 1.385(8)
C28 C36 1.371(9)
C30 C42 1.523(9)
C30 C31 1.533(9)
C30 C41 1.538(9)
C36 C47 1.544(9)
C37 C43 1.516(9)
C37 C44 1.522(9)
C37 C39 1.529(9)
C16 H16 0.9600
C20 H20 0.9599
C21 H21 0.9599
C22 H22 0.9600
C23 H23 0.9600
C24 H24 0.9600
C25 H25 0.9600
C27 H27 0.9600
C28 H28 0.9601
C29 H29 0.9600
C31 H31A 0.9599
C31 H31B 0.9600
C31 H31C 0.9600
C32 H32A 0.9600
C32 H32B 0.9600
C32 H32C 0.9601
C33 H33 0.9599
C34 H34A 0.9600
C34 H34B 0.9599
C34 H34C 0.9602
C35 H35A 0.9601
C35 H35B 0.9600
C35 H35C 0.9599
C38 H38 0.9601
C39 H39A 0.9599
C39 H39B 0.9600
C39 H39C 0.9601
C40 H40A 0.9600
C40 H40B 0.9599
C40 H40C 0.9600
C41 H41A 0.9598
C41 H41B 0.9601
C41 H41C 0.9601
C42 H42A 0.9601
C42 H42B 0.9600
C42 H42C 0.9600
C43 H43A 0.9600
C43 H43B 0.9599
C43 H43C 0.9600
C44 H44A 0.9600
C44 H44B 0.9600
C44 H44C 0.9599
C45 H45A 0.9600
C45 H45B 0.9599
C45 H45C 0.9602
C46 H46A 0.9599
C46 H46B 0.9601
C46 H46C 0.9600
C47 H47A 0.9600
C47 H47B 0.9600
C47 H47C 0.9600
C48 H48A 0.9600
C48 H48B 0.9600
C48 H48C 0.9597
